data_7705481
loop_
_publ_author_name
'Babetto, Luca'
'Carlotto, Silvia'
'Carlotto, Alice'
'Rancan, Marzio'
'Bottaro, Gregorio'
'Armelao, Lidia'
'Casarin, Maurizio'

_publ_section_title
;
 Antenna triplet DFT calculations to drive the design of luminescent
 Ln<sup>3+</sup> complexes.
;
_journal_issue 41
_journal_name_full 'Dalton transactions (Cambridge, England : 2003)'
_journal_page_first 14556
_journal_page_last 14563
_journal_paper_doi 10.1039/d0dt02624g
_journal_volume 49
_journal_year 2020
_chemical_formula_moiety 'C21 H14 O2 S'
_chemical_formula_sum 'C21 H14 O2 S'
_chemical_formula_weight 330.38
_space_group_crystal_system orthorhombic
_space_group_IT_number 19
_space_group_name_Hall 'P 2ac 2ab'
_space_group_name_H-M_alt 'P 21 21 21'
_atom_sites_solution_hydrogens geom
_atom_sites_solution_primary dual
_audit_creation_date 2020-04-17
_audit_creation_method
;
Olex2 1.2
(compiled 2018.05.29 svn.r3508 for OlexSys, GUI svn.r5506)
;
_audit_update_record
;
2020-04-23 deposited with the CCDC.	2020-09-22 downloaded from the CCDC.
;
_cell_angle_alpha 90
_cell_angle_beta 90
_cell_angle_gamma 90
_cell_formula_units_Z 4
_cell_length_a 6.32131(13)
_cell_length_b 12.7658(3)
_cell_length_c 20.1479(5)
_cell_measurement_reflns_used 4874
_cell_measurement_temperature 297.3(5)
_cell_measurement_theta_max 72.8310
_cell_measurement_theta_min 4.0980
_cell_volume 1625.87(6)
_computing_cell_refinement 'CrysAlisPro 1.171.38.46 (Rigaku OD, 2015)'
_computing_data_collection 'CrysAlisPro 1.171.38.46 (Rigaku OD, 2015)'
_computing_data_reduction 'CrysAlisPro 1.171.38.46 (Rigaku OD, 2015)'
_computing_molecular_graphics 'Olex2 (Dolomanov et al., 2009)'
_computing_publication_material 'Olex2 (Dolomanov et al., 2009)'
_computing_structure_refinement 'ShelXL (Sheldrick, 2015)'
_computing_structure_solution 'ShelXT (Sheldrick, 2015)'
_diffrn_ambient_environment air
_diffrn_ambient_temperature 297.3(5)
_diffrn_detector 'CCD plate'
_diffrn_detector_area_resol_mean 16.1274
_diffrn_detector_type Eos
_diffrn_measured_fraction_theta_full 0.999
_diffrn_measured_fraction_theta_max 0.999
_diffrn_measurement_details
;
List of Runs (angles in degrees, time in seconds):

  # Type    Start    End  Width  t~exp~   \w     \q     \k     \f   Frames
#--------------------------------------------------------------------------
  1  \w     -4.00  42.00   0.50    2.00    --    0.00 -99.00 120.00   92
  2  \w     -4.00  42.00   0.50    2.00    --    0.00 -99.00-180.00   92
  3  \w     -4.00  42.00   0.50    2.00    --    0.00 -99.00  60.00   92
  4  \w     35.00 125.00   0.50    7.50    --   56.00  57.00  60.00  180
  5  \w    -14.00  86.00   0.50    7.50    --   56.00 -77.00 120.00  200
  6  \w    -14.00  86.00   0.50    7.50    --   56.00 -77.00-120.00  200
  7  \w    -16.00  82.00   0.50    7.50    --   56.00 -38.00 -90.00  196
  8  \w    -13.00  77.00   0.50    7.50    --   56.00 -57.00 -90.00  180
  9  \w     40.00 138.00   0.50   15.00    --  112.00 -38.00   0.00  196
 10  \w     45.00 135.00   0.50   15.00    --  112.00 -64.00   0.00  180
 11  \w     90.00 178.00   0.50   15.00    --  112.00  50.00 120.00  176
 12  \w     90.00 178.00   0.50   15.00    --  112.00  50.00-180.00  176
 13  \w     42.00 134.00   0.50   15.00    --  112.00 -49.00 118.00  184
 14  \w     90.00 178.00   0.50   15.00    --  112.00  50.00-120.00  176
 15  \w     89.00 178.00   0.50   15.00    --  112.00  64.00 120.00  178
 16  \w    101.00 178.00   0.50   15.00    --  112.00 112.00 150.00  154
 17  \w     90.00 178.00   0.50   15.00    --  112.00  50.00-150.00  176
 18  \w     42.00 134.00   0.50   15.00    --  112.00 -50.00 -60.00  184
 19  \w     56.00 150.00   0.50   15.00    --  112.00 179.00 -90.00  188
 20  \w     89.00 178.00   0.50   15.00    --  112.00  64.00  30.00  178
 21  \w     42.00 110.00   0.50   15.00    --  112.00 -50.00   0.00  136
;
_diffrn_measurement_device 'four-circle diffractometer'
_diffrn_measurement_device_type 'Xcalibur, Eos, Gemini'
_diffrn_measurement_method '\w scans'
_diffrn_orient_matrix_type 'CrysAlisPro convention (1999,Acta A55,543-557)'
_diffrn_orient_matrix_UB_11 -0.0724875000
_diffrn_orient_matrix_UB_12 -0.0714014000
_diffrn_orient_matrix_UB_13 -0.0572775000
_diffrn_orient_matrix_UB_21 0.2320887000
_diffrn_orient_matrix_UB_22 -0.0150262000
_diffrn_orient_matrix_UB_23 -0.0213519000
_diffrn_orient_matrix_UB_31 0.0174899000
_diffrn_orient_matrix_UB_32 -0.0961130000
_diffrn_orient_matrix_UB_33 0.0459077000
_diffrn_radiation_monochromator graphite
_diffrn_radiation_probe x-ray
_diffrn_radiation_type CuK\a
_diffrn_radiation_wavelength 1.54184
_diffrn_reflns_av_R_equivalents 0.0241
_diffrn_reflns_av_unetI/netI 0.0209
_diffrn_reflns_Laue_measured_fraction_full 0.999
_diffrn_reflns_Laue_measured_fraction_max 0.999
_diffrn_reflns_limit_h_max 7
_diffrn_reflns_limit_h_min -7
_diffrn_reflns_limit_k_max 15
_diffrn_reflns_limit_k_min -15
_diffrn_reflns_limit_l_max 24
_diffrn_reflns_limit_l_min -24
_diffrn_reflns_number 13259
_diffrn_reflns_point_group_measured_fraction_full 0.999
_diffrn_reflns_point_group_measured_fraction_max 0.999
_diffrn_reflns_theta_full 67.684
_diffrn_reflns_theta_max 72.743
_diffrn_reflns_theta_min 4.100
_diffrn_source 'fine-focus sealed X-ray tube'
_diffrn_source_type 'Enhance (Cu) X-ray Source'
_exptl_absorpt_coefficient_mu 1.839
_exptl_absorpt_correction_T_max 1.00000
_exptl_absorpt_correction_T_min 0.61156
_exptl_absorpt_correction_type multi-scan
_exptl_absorpt_process_details
;
CrysAlisPro 1.171.38.46 (Rigaku Oxford Diffraction, 2015)
Empirical absorption correction using spherical harmonics,
 implemented in SCALE3 ABSPACK scaling algorithm.
;
_exptl_crystal_colour 'light yellow'
_exptl_crystal_density_diffrn 1.350
_exptl_crystal_description plate
_exptl_crystal_F_000 688
_exptl_crystal_size_max 0.35
_exptl_crystal_size_mid 0.23
_exptl_crystal_size_min 0.02
_refine_diff_density_max 0.166
_refine_diff_density_min -0.196
_refine_diff_density_rms 0.031
_refine_ls_abs_structure_details
;
 Flack x determined using 1196 quotients [(I+)-(I-)]/[(I+)+(I-)]
 (Parsons, Flack and Wagner, Acta Cryst. B69 (2013) 249-259).
;
_refine_ls_abs_structure_Flack 0.014(9)
_refine_ls_extinction_method none
_refine_ls_goodness_of_fit_ref 1.043
_refine_ls_hydrogen_treatment constr
_refine_ls_matrix_type full
_refine_ls_number_parameters 226
_refine_ls_number_reflns 3233
_refine_ls_number_restraints 28
_refine_ls_restrained_S_all 1.089
_refine_ls_R_factor_all 0.0387
_refine_ls_R_factor_gt 0.0358
_refine_ls_shift/su_max 0.000
_refine_ls_shift/su_mean 0.000
_refine_ls_structure_factor_coef Fsqd
_refine_ls_weighting_details 'w=1/[\s^2^(Fo^2^)+(0.0598P)^2^+0.1465P] where P=(Fo^2^+2Fc^2^)/3'
_refine_ls_weighting_scheme calc
_refine_ls_wR_factor_gt 0.0993
_refine_ls_wR_factor_ref 0.1022
_reflns_Friedel_coverage 0.716
_reflns_Friedel_fraction_full 0.999
_reflns_Friedel_fraction_max 0.999
_reflns_number_gt 3008
_reflns_number_total 3233
_reflns_threshold_expression 'I > 2\s(I)'
_cod_data_source_file d0dt02624g2.cif
_cod_data_source_block l2
_cod_depositor_comments 'Adding full bibliography for 7705479--7705481.cif.'
_cod_database_code 7705481
_shelx_shelxl_version_number 2018/3
_chemical_oxdiff_formula 'C20 H20 S1 O2'
_chemical_oxdiff_usercomment 'L3 DCM/C6'
_shelx_space_group_comment
;
The symmetry employed for this shelxl refinement is uniquely defined
by the following loop, which should always be used as a source of
symmetry information in preference to the above space-group names.
They are only intended as comments.
;
_shelx_estimated_absorpt_t_max 0.964
_shelx_estimated_absorpt_t_min 0.565
_reflns_odcompleteness_completeness 97.65
_reflns_odcompleteness_iscentric 1
_reflns_odcompleteness_theta 74.33
_olex2_refinement_description
;
1. Fixed Uiso
 At 1.2 times of:
  All C(H) groups
 At 1.5 times of:
  All O(H) groups
2. Restrained distances
 C4-C3B = C2B-C1B
 1.37 with sigma of 0.01
 C3B-C2B
 1.45 with sigma of 0.01
 S1B-C4 = S1B-C1B
 1.75 with sigma of 0.01
 S1A-C2A = S1A-C4
 1.75 with sigma of 0.01
 C2A-C1A = C4-C3A
 1.37 with sigma of 0.01
 C3A-C1A
 1.45 with sigma of 0.01
 S1B-C2B \\sim S1B-C3B \\sim S1A-C3A \\sim S1A-C1B
 with sigma of 0.02
 S1A-C2B \\sim S1A-C4 \\sim S1B-C4 \\sim S1B-C1B
 with sigma of 0.02
 C1B-C2B \\sim C4-C3A \\sim C4-C3B
 with sigma of 0.02
 C3B-C2B \\sim C3A-C1B
 with sigma of 0.02
 C3A-C2B \\sim C1B-C4 \\sim C4-C2B \\sim C3B-C1B
 with sigma of 0.02
3. Restrained planarity
 C3B, C2B, C1B, S1B, C4
 with sigma of 0.1
 S1A, C3A, C1A, C2A, C4
 with sigma of 0.1
 C4, S1B, C1B, C2B, C3B
 with sigma of 0.1
4. Uiso/Uaniso restraints and constraints
Uanis(C3B) = Uanis(C3A)
Uanis(S1B) = Uanis(S1A)
Uanis(C2B) = Uanis(C2A) = Uanis(C1A) = Uanis(C1B)
5. Others
 Sof(C3B)=Sof(H3B)=Sof(S1B)=1-FVAR(1)
 Sof(S1A)=Sof(C3A)=Sof(H3A)=FVAR(1)
 Sof(C1B)=Sof(H1B)=Sof(C2B)=Sof(H2B)=1-FVAR(2)
 Sof(C1A)=Sof(H1A)=Sof(C2A)=Sof(H2A)=FVAR(2)
6.a Aromatic/amide H refined with riding coordinates:
 C3B(H3B), C1B(H1B), C2B(H2B), C6(H6), C9(H9), C20(H20), C10(H10), C12(H12),
 C13(H13), C18(H18), C17(H17), C16(H16), C15(H15), C3A(H3A), C1A(H1A), C2A(H2A)
6.b Idealised tetrahedral OH refined as rotating group:
 O1(H1)
;
_olex2_submission_special_instructions 'No special instructions were received'
_oxdiff_exptl_absorpt_empirical_details
;
Empirical correction (ABSPACK) includes:
- Absorption correction using spherical harmonics
- Frame scaling
;
_oxdiff_exptl_absorpt_empirical_full_max 1.519
_oxdiff_exptl_absorpt_empirical_full_min 0.777

loop_
_space_group_symop_operation_xyz
'x, y, z'
'-x+1/2, -y, z+1/2'
'-x, y+1/2, -z+1/2'
'x+1/2, -y+1/2, -z'

loop_
_atom_site_label
_atom_site_type_symbol
_atom_site_fract_x
_atom_site_fract_y
_atom_site_fract_z
_atom_site_U_iso_or_equiv
_atom_site_adp_type
_atom_site_occupancy
_atom_site_site_symmetry_order
_atom_site_calc_flag
_atom_site_refinement_flags_posn
_atom_site_refinement_flags_adp
_atom_site_refinement_flags_occupancy
_atom_site_disorder_assembly
_atom_site_disorder_group
C3B C 0.107(3) 0.1499(13) 0.7341(13) 0.0699(12) Uani 0.109(3) 1 d D . P A 2
H3B H 0.024285 0.207174 0.745856 0.084 Uiso 0.109(3) 1 calc R . P A 2
S1B S 0.4096(17) 0.0440(8) 0.6884(8) 0.0765(3) Uani 0.109(3) 1 d D . P A 2
C4 C 0.2978(4) 0.1563(2) 0.70214(12) 0.0589(6) Uani 1 1 d D . . . .
C1B C 0.206(3) -0.0237(12) 0.7240(8) 0.0726(9) Uani 0.182(9) 1 d D . P A 2
H1B H 0.201112 -0.096307 0.727117 0.087 Uiso 0.182(9) 1 calc R . P A 2
C2B C 0.052(3) 0.0408(14) 0.7472(9) 0.0726(9) Uani 0.182(9) 1 d D . P A 2
H2B H -0.070715 0.018608 0.768375 0.087 Uiso 0.182(9) 1 calc R . P A 2
O2 O 0.2492(3) 0.33807(15) 0.70384(10) 0.0700(5) Uani 1 1 d . . . . .
O1 O 0.4794(4) 0.45832(13) 0.63673(11) 0.0705(5) Uani 1 1 d . . . . .
H1 H 0.377000 0.439566 0.658723 0.106 Uiso 1 1 calc GR . . . .
C7 C 0.5984(4) 0.37648(18) 0.62293(12) 0.0539(5) Uani 1 1 d . . . . .
C006 C 0.9573(4) 0.51156(18) 0.49982(12) 0.0531(5) Uani 1 1 d . . . . .
C6 C 0.5469(5) 0.27920(18) 0.64613(13) 0.0563(5) Uani 1 1 d . . . . .
H6 H 0.634262 0.222705 0.636223 0.068 Uiso 1 1 calc R . . . .
C8 C 0.7815(4) 0.39856(18) 0.57985(12) 0.0522(5) Uani 1 1 d . . . . .
C5 C 0.3624(4) 0.26259(19) 0.68512(12) 0.0560(6) Uani 1 1 d . . . . .
C11 C 1.1257(4) 0.4387(2) 0.49650(13) 0.0570(6) Uani 1 1 d . . . . .
C9 C 0.9491(4) 0.3266(2) 0.57468(14) 0.0591(6) Uani 1 1 d . . . . .
H9 H 0.945401 0.264797 0.599084 0.071 Uiso 1 1 calc R . . . .
C20 C 0.7875(4) 0.48979(18) 0.54275(12) 0.0526(5) Uani 1 1 d . . . . .
H20 H 0.677042 0.537606 0.546297 0.063 Uiso 1 1 calc R . . . .
C10 C 1.1164(4) 0.3467(2) 0.53427(14) 0.0624(6) Uani 1 1 d . . . . .
H10 H 1.226587 0.298601 0.531673 0.075 Uiso 1 1 calc R . . . .
C14 C 1.1448(5) 0.6214(2) 0.41773(14) 0.0662(7) Uani 1 1 d . . . . .
C12 C 1.3049(5) 0.4604(2) 0.45516(15) 0.0688(7) Uani 1 1 d . . . . .
H12 H 1.417188 0.413355 0.454077 0.083 Uiso 1 1 calc R . . . .
C19 C 0.9645(5) 0.60597(18) 0.45870(12) 0.0589(6) Uani 1 1 d . . . . .
C13 C 1.3132(5) 0.5478(3) 0.41784(16) 0.0737(8) Uani 1 1 d . . . . .
H13 H 1.431621 0.560213 0.391606 0.088 Uiso 1 1 calc R . . . .
C18 C 0.8033(6) 0.6811(2) 0.45770(15) 0.0689(7) Uani 1 1 d . . . . .
H18 H 0.685910 0.672893 0.485042 0.083 Uiso 1 1 calc R . . . .
C17 C 0.8168(7) 0.7673(2) 0.41651(16) 0.0852(10) Uani 1 1 d . . . . .
H17 H 0.707869 0.816225 0.416110 0.102 Uiso 1 1 calc R . . . .
C16 C 0.9914(8) 0.7815(2) 0.37565(16) 0.0900(12) Uani 1 1 d . . . . .
H16 H 0.998763 0.839722 0.347963 0.108 Uiso 1 1 calc R . . . .
C15 C 1.1510(7) 0.7108(2) 0.37614(16) 0.0829(10) Uani 1 1 d . . . . .
H15 H 1.267117 0.721133 0.348574 0.100 Uiso 1 1 calc R . . . .
S1A S 0.06201(14) 0.13507(8) 0.74144(5) 0.0765(3) Uani 0.891(3) 1 d D . P A 1
C3A C 0.3986(9) 0.0638(3) 0.6910(3) 0.0699(12) Uani 0.891(3) 1 d D . P A 1
H3A H 0.530640 0.059758 0.670790 0.084 Uiso 0.891(3) 1 calc R . P A 1
C1A C 0.2875(8) -0.0249(3) 0.7123(2) 0.0726(9) Uani 0.818(9) 1 d D . P A 1
H1A H 0.335092 -0.093275 0.706877 0.087 Uiso 0.818(9) 1 calc R . P A 1
C2A C 0.1038(7) 0.0009(3) 0.7415(2) 0.0726(9) Uani 0.818(9) 1 d D . P A 1
H2A H 0.010161 -0.047519 0.759606 0.087 Uiso 0.818(9) 1 calc R . P A 1

loop_
_atom_site_aniso_label
_atom_site_aniso_U_11
_atom_site_aniso_U_22
_atom_site_aniso_U_33
_atom_site_aniso_U_23
_atom_site_aniso_U_13
_atom_site_aniso_U_12
C3B 0.100(3) 0.0350(14) 0.075(2) 0.0013(16) 0.0109(18) 0.0030(17)
S1B 0.0670(5) 0.0850(6) 0.0775(5) -0.0008(4) 0.0182(4) -0.0173(4)
C4 0.0631(14) 0.0644(14) 0.0493(12) 0.0007(11) 0.0044(10) -0.0105(11)
C1B 0.086(2) 0.0601(14) 0.0714(15) 0.0059(12) 0.0105(14) -0.0159(15)
C2B 0.086(2) 0.0601(14) 0.0714(15) 0.0059(12) 0.0105(14) -0.0159(15)
O2 0.0756(12) 0.0603(10) 0.0740(12) -0.0033(9) 0.0218(10) 0.0045(9)
O1 0.0793(13) 0.0467(9) 0.0855(14) -0.0004(9) 0.0213(10) 0.0030(8)
C7 0.0618(13) 0.0466(11) 0.0532(12) -0.0035(9) 0.0000(10) -0.0016(10)
C006 0.0600(12) 0.0483(11) 0.0510(11) -0.0077(9) -0.0014(11) -0.0124(11)
C6 0.0630(13) 0.0462(11) 0.0596(13) -0.0002(10) 0.0070(12) 0.0034(10)
C8 0.0584(13) 0.0445(11) 0.0537(12) -0.0022(9) -0.0030(10) -0.0066(10)
C5 0.0637(14) 0.0536(12) 0.0506(12) -0.0017(10) 0.0028(11) -0.0014(11)
C11 0.0556(13) 0.0582(13) 0.0571(13) -0.0082(11) -0.0038(10) -0.0100(11)
C9 0.0599(13) 0.0521(12) 0.0653(14) 0.0043(11) -0.0060(12) -0.0039(11)
C20 0.0597(13) 0.0438(11) 0.0544(12) -0.0033(9) -0.0002(10) -0.0023(10)
C10 0.0533(13) 0.0619(14) 0.0720(15) -0.0020(12) -0.0055(11) 0.0023(11)
C14 0.0864(19) 0.0590(14) 0.0533(13) -0.0096(11) 0.0066(13) -0.0249(14)
C12 0.0577(14) 0.0765(17) 0.0721(17) -0.0156(14) 0.0054(13) -0.0111(13)
C19 0.0797(15) 0.0480(11) 0.0491(11) -0.0084(9) 0.0017(12) -0.0131(12)
C13 0.0735(18) 0.0797(19) 0.0679(16) -0.0124(14) 0.0159(14) -0.0241(15)
C18 0.097(2) 0.0495(13) 0.0607(14) -0.0023(11) 0.0075(14) -0.0046(13)
C17 0.138(3) 0.0515(15) 0.0666(16) 0.0024(13) 0.008(2) -0.0014(17)
C16 0.156(4) 0.0524(14) 0.0616(16) 0.0032(12) 0.013(2) -0.019(2)
C15 0.122(3) 0.0628(17) 0.0641(16) -0.0049(14) 0.0209(18) -0.0319(19)
S1A 0.0670(5) 0.0850(6) 0.0775(5) -0.0008(4) 0.0182(4) -0.0173(4)
C3A 0.100(3) 0.0350(14) 0.075(2) 0.0013(16) 0.0109(18) 0.0030(17)
C1A 0.086(2) 0.0601(14) 0.0714(15) 0.0059(12) 0.0105(14) -0.0159(15)
C2A 0.086(2) 0.0601(14) 0.0714(15) 0.0059(12) 0.0105(14) -0.0159(15)

loop_
_atom_type_symbol
_atom_type_description
_atom_type_scat_dispersion_real
_atom_type_scat_dispersion_imag
_atom_type_scat_source
C C 0.0181 0.0091 'International Tables Vol C Tables 4.2.6.8 and 6.1.1.4'
H H 0.0000 0.0000 'International Tables Vol C Tables 4.2.6.8 and 6.1.1.4'
O O 0.0492 0.0322 'International Tables Vol C Tables 4.2.6.8 and 6.1.1.4'
S S 0.3331 0.5567 'International Tables Vol C Tables 4.2.6.8 and 6.1.1.4'

loop_
_geom_angle_atom_site_label_1
_geom_angle_atom_site_label_2
_geom_angle_atom_site_label_3
_geom_angle
_geom_angle_site_symmetry_1
_geom_angle_site_symmetry_3
_geom_angle_publ_flag
C4 C3B C2B 110.6(9) . . ?
C4 S1B C1B 92.7(7) . . ?
C3B C4 S1B 114.3(7) . . ?
C3B C4 C5 114.4(7) . . ?
C5 C4 S1B 131.3(4) . . ?
C5 C4 S1A 120.0(2) . . ?
C3A C4 C5 129.6(3) . . ?
C3A C4 S1A 110.3(3) . . ?
C2B C1B S1B 112.2(9) . . ?
C1B C2B C3B 110.2(9) . . ?
O1 C7 C6 120.8(2) . . ?
O1 C7 C8 114.9(2) . . ?
C6 C7 C8 124.2(2) . . ?
C11 C006 C19 119.4(2) . . ?
C20 C006 C11 118.3(2) . . ?
C20 C006 C19 122.3(2) . . ?
C7 C6 C5 121.3(2) . . ?
C9 C8 C7 120.7(2) . . ?
C20 C8 C7 120.0(2) . . ?
C20 C8 C9 119.3(2) . . ?
O2 C5 C4 118.9(2) . . ?
O2 C5 C6 121.2(2) . . ?
C6 C5 C4 119.9(2) . . ?
C006 C11 C12 119.7(3) . . ?
C10 C11 C006 119.6(2) . . ?
C10 C11 C12 120.7(3) . . ?
C10 C9 C8 120.5(2) . . ?
C8 C20 C006 121.3(2) . . ?
C9 C10 C11 121.1(3) . . ?
C13 C14 C19 120.6(3) . . ?
C15 C14 C19 118.5(3) . . ?
C15 C14 C13 120.9(3) . . ?
C13 C12 C11 121.0(3) . . ?
C14 C19 C006 117.9(3) . . ?
C18 C19 C006 123.4(3) . . ?
C18 C19 C14 118.7(2) . . ?
C12 C13 C14 121.3(3) . . ?
C17 C18 C19 120.6(3) . . ?
C18 C17 C16 120.7(4) . . ?
C15 C16 C17 120.0(3) . . ?
C16 C15 C14 121.4(3) . . ?
C4 S1A C2A 91.38(18) . . ?
C4 C3A C1A 114.6(5) . . ?
C2A C1A C3A 111.8(4) . . ?
C1A C2A S1A 111.9(3) . . ?

loop_
_geom_bond_atom_site_label_1
_geom_bond_atom_site_label_2
_geom_bond_distance
_geom_bond_site_symmetry_2
_geom_bond_publ_flag
C3B C4 1.369(11) . ?
C3B C2B 1.460(12) . ?
S1B C4 1.623(9) . ?
S1B C1B 1.708(11) . ?
C4 C5 1.458(4) . ?
C4 S1A 1.710(3) . ?
C4 C3A 1.361(4) . ?
C1B C2B 1.357(11) . ?
O2 C5 1.258(3) . ?
O1 C7 1.317(3) . ?
C7 C6 1.366(3) . ?
C7 C8 1.474(4) . ?
C006 C11 1.416(4) . ?
C006 C20 1.406(3) . ?
C006 C19 1.463(3) . ?
C6 C5 1.422(4) . ?
C8 C9 1.406(4) . ?
C8 C20 1.384(3) . ?
C11 C10 1.400(4) . ?
C11 C12 1.433(4) . ?
C9 C10 1.359(4) . ?
C14 C19 1.421(4) . ?
C14 C13 1.420(5) . ?
C14 C15 1.416(4) . ?
C12 C13 1.347(4) . ?
C19 C18 1.399(4) . ?
C18 C17 1.381(4) . ?
C17 C16 1.389(6) . ?
C16 C15 1.354(6) . ?
S1A C2A 1.733(5) . ?
C3A C1A 1.399(6) . ?
C1A C2A 1.343(6) . ?
